data_7135633
loop_
_publ_author_name
'Tsukii, Shota'
'Haga, Nagito'
'Takano, Rina'
'Ishida, Takayuki'

_publ_section_title
;
 Backbone-integrated triplet radicals in linear 2p-3d-4f heterometallic
 chains and magnetic hysteresis.
;
_journal_issue 28
_journal_name_full 'Chemical communications (Cambridge, England)'
_journal_page_first 7343
_journal_page_last 7347
_journal_paper_doi 10.1039/d6cc01045h
_journal_volume 62
_journal_year 2026
_chemical_formula_moiety 'C55 H47 Co F36 N4 O14 Tb'
_chemical_formula_sum 'C55 H47 Co F36 N4 O14 Tb'
_chemical_formula_weight 1889.81
_chemical_name_common 2TbCo
_chemical_name_systematic '[Tb(hfac)3(5TFPBN)Co(hfac)2(5TFPBN)]n'
_space_group_crystal_system monoclinic
_space_group_IT_number 15
_space_group_name_Hall '-C 2yc'
_space_group_name_H-M_alt 'C 1 2/c 1'
_atom_sites_solution_hydrogens geom
_atom_sites_solution_primary dual
_audit_creation_date 2026-03-05
_audit_creation_method
;
Olex2 1.5-ac5-018
(compiled 2021.09.08 svn.r13c46975 for Rigaku Oxford Diffraction, GUI svn.r6396)
;
_audit_update_record
;
2026-03-05 deposited with the CCDC.	2026-03-16 downloaded from the CCDC.
;
_cell_angle_alpha 90
_cell_angle_beta 95.715(3)
_cell_angle_gamma 90
_cell_formula_units_Z 4
_cell_length_a 32.1889(9)
_cell_length_b 11.7558(4)
_cell_length_c 20.7539(8)
_cell_measurement_reflns_used 8591
_cell_measurement_temperature 300.0(5)
_cell_measurement_theta_max 29.3080
_cell_measurement_theta_min 2.4500
_cell_volume 7814.4(5)
_computing_cell_refinement 'CrysAlisPro 1.171.43.105a (Rigaku OD, 2024)'
_computing_data_collection 'CrysAlisPro system (CCD 42.72a 64-bit (release 07-10-2022))'
_computing_data_reduction 'CrysAlisPro 1.171.43.105a (Rigaku OD, 2024)'
_computing_molecular_graphics 'Olex2 1.5-ac5-018 (Dolomanov et al., 2009)'
_computing_publication_material 'Olex2 1.5-ac5-018 (Dolomanov et al., 2009)'
_computing_structure_refinement 'SHELXL 2014/7 (Sheldrick, 2015)'
_computing_structure_solution 'SHELXT 2014/5 (Sheldrick, 2014)'
_diffrn_ambient_environment air
_diffrn_ambient_temperature 300.0(5)
_diffrn_detector 'Hybrid Pixel Array Detector'
_diffrn_detector_area_resol_mean 10.0000
_diffrn_detector_type HyPix
_diffrn_measured_fraction_theta_full 0.999
_diffrn_measured_fraction_theta_max 0.810
_diffrn_measurement_details
;
List of Runs (angles in degrees, time in seconds):

  # Type    Start    End  Width  t~exp~   \w     \q     \k     \f   Frames
#--------------------------------------------------------------------------
  1  \w      6.00  34.00   0.50   28.71    --    4.52 -99.00  60.00   56
  2  \w    -39.00  -5.00   0.50   28.71    --    4.52   0.00 -60.00   68
  3  \w    -15.00  33.00   0.50   28.71    --    4.52  77.00  90.00   96
  4  \w    -25.00  66.00   0.50   28.71    --   -5.30  77.00-120.00  182
;
_diffrn_measurement_device 'four-circle diffractometer'
_diffrn_measurement_device_type 'XtaLAB Synergy R, DW system, HyPix'
_diffrn_measurement_method '\w scans'
_diffrn_orient_matrix_type 'CrysAlisPro convention (1999,Acta A55,543-557)'
_diffrn_orient_matrix_UB_11 0.0048698000
_diffrn_orient_matrix_UB_12 -0.0583616000
_diffrn_orient_matrix_UB_13 -0.0037097000
_diffrn_orient_matrix_UB_21 0.0079007000
_diffrn_orient_matrix_UB_22 0.0123419000
_diffrn_orient_matrix_UB_23 -0.0299204000
_diffrn_orient_matrix_UB_31 0.0200966000
_diffrn_orient_matrix_UB_32 0.0092805000
_diffrn_orient_matrix_UB_33 0.0164477000
_diffrn_radiation_monochromator mirror
_diffrn_radiation_probe x-ray
_diffrn_radiation_type 'Mo K\a'
_diffrn_radiation_wavelength 0.71073
_diffrn_reflns_av_R_equivalents 0.0348
_diffrn_reflns_av_unetI/netI 0.0447
_diffrn_reflns_Laue_measured_fraction_full 0.999
_diffrn_reflns_Laue_measured_fraction_max 0.810
_diffrn_reflns_limit_h_max 41
_diffrn_reflns_limit_h_min -44
_diffrn_reflns_limit_k_max 15
_diffrn_reflns_limit_k_min -15
_diffrn_reflns_limit_l_max 27
_diffrn_reflns_limit_l_min -26
_diffrn_reflns_number 30845
_diffrn_reflns_point_group_measured_fraction_full 0.999
_diffrn_reflns_point_group_measured_fraction_max 0.810
_diffrn_reflns_theta_full 25.242
_diffrn_reflns_theta_max 31.970
_diffrn_reflns_theta_min 2.122
_diffrn_source 'Rotating-anode X-ray tube'
_diffrn_source_type 'Rigaku (Mo) X-ray Source'
_exptl_absorpt_coefficient_mu 1.252
_exptl_absorpt_correction_T_max 1.000
_exptl_absorpt_correction_T_min 0.705
_exptl_absorpt_correction_type gaussian
_exptl_absorpt_process_details
;
CrysAlisPro 1.171.43.105a (Rigaku Oxford Diffraction, 2024)
Numerical absorption correction based on gaussian integration over
a multifaceted crystal model
Empirical absorption correction using spherical harmonics,
implemented in SCALE3 ABSPACK scaling algorithm.
;
_exptl_crystal_colour 'clear dark brown'
_exptl_crystal_colour_lustre clear
_exptl_crystal_colour_modifier dark
_exptl_crystal_colour_primary brown
_exptl_crystal_density_diffrn 1.606
_exptl_crystal_description block
_exptl_crystal_F_000 3732
_exptl_crystal_preparation 'Magnetic properties'
_exptl_crystal_recrystallization_method 'Re-crystallisation from solvent: heptane-dichloromethane'
_exptl_crystal_size_max 0.24
_exptl_crystal_size_mid 0.09
_exptl_crystal_size_min 0.07
_refine_diff_density_max 0.653
_refine_diff_density_min -0.295
_refine_diff_density_rms 0.063
_refine_ls_extinction_method none
_refine_ls_goodness_of_fit_ref 1.018
_refine_ls_hydrogen_treatment constr
_refine_ls_matrix_type full
_refine_ls_number_parameters 593
_refine_ls_number_reflns 10980
_refine_ls_number_restraints 84
_refine_ls_restrained_S_all 1.042
_refine_ls_R_factor_all 0.0960
_refine_ls_R_factor_gt 0.0501
_refine_ls_shift/su_max 0.000
_refine_ls_shift/su_mean 0.000
_refine_ls_structure_factor_coef Fsqd
_refine_ls_weighting_details 'w=1/[\s^2^(Fo^2^)+(0.0507P)^2^+9.5187P] where P=(Fo^2^+2Fc^2^)/3'
_refine_ls_weighting_scheme calc
_refine_ls_wR_factor_gt 0.1075
_refine_ls_wR_factor_ref 0.1228
_reflns_Friedel_coverage 0.000
_reflns_number_gt 6853
_reflns_number_total 10980
_reflns_threshold_expression 'I > 2\s(I)'
_cod_data_source_file d6cc01045h2.cif
_cod_data_source_block 20260304_tbco5tfpbn_300k
_cod_depositor_comments 'Adding full bibliography for 7135632--7135638.cif.'
_cod_database_code 7135633
_shelx_shelxl_version_number 2014/7
_chemical_oxdiff_formula 'C55 H47 Co F36 N4 O14 Tb'
_shelx_space_group_comment
;
The symmetry employed for this shelxl refinement is uniquely defined
by the following loop, which should always be used as a source of
symmetry information in preference to the above space-group names.
They are only intended as comments.
;
_shelx_estimated_absorpt_t_max 0.917
_shelx_estimated_absorpt_t_min 0.753
_olex2_refinement_description
;
1. Fixed Uiso
 At 1.2 times of:
  All C(H) groups
 At 1.5 times of:
  All C(H,H,H) groups
2. Rigid bond restraints
 F16, F17, F18, F16A, F17A, F18A, C24, C24, C24, C24, C24, C24
 with sigma for 1-2 distances of 0.01 and sigma for 1-3 distances of 0.01
3. Uiso/Uaniso restraints and constraints
F16 \\sim F17 \\sim F18 \\sim F16A \\sim F17A \\sim F18A: within 2A with sigma
of 0.02 and sigma for terminal atoms of 0.04 within 2A
4. Rigid body (RIGU) restrains
 F16, F17, F18, F16A, F17A, F18A, C24, C24, C24, C24, C24, C24
 with sigma for 1-2 distances of 0.002 and sigma for 1-3 distances of 0.002
5. Others
 Sof(F13A)=Sof(F14A)=Sof(F15A)=1-FVAR(1)
 Sof(F13)=Sof(F14)=Sof(F15)=FVAR(1)
 Sof(F1A)=Sof(F2A)=Sof(F3A)=1-FVAR(2)
 Sof(F1)=Sof(F2)=Sof(F3)=FVAR(2)
 Sof(F16A)=Sof(F17A)=Sof(F18A)=1-FVAR(3)
 Sof(F16)=Sof(F17)=Sof(F18)=FVAR(3)
6.a Aromatic/amide H refined with riding coordinates:
 C2(H2), C4(H4), C6(H6), C18(H18), C23(H23), C26(H26)
6.b Idealised Me refined as rotating group:
 C9(H9A,H9B,H9C), C10(H10A,H10B,H10C), C11(H11A,H11B,H11C), C13(H13A,H13B,
 H13C), C14(H14A,H14B,H14C), C15(H15A,H15B,H15C)
;
_olex2_submission_special_instructions 'No special instructions were received'
_oxdiff_exptl_absorpt_empirical_details
;
Empirical correction (ABSPACK) includes:
- Absorption correction using spherical harmonics
- Frame scaling
;
_oxdiff_exptl_absorpt_empirical_full_max 1.823
_oxdiff_exptl_absorpt_empirical_full_min 0.348

loop_
_space_group_symop_operation_xyz
'x, y, z'
'-x, y, -z+1/2'
'x+1/2, y+1/2, z'
'-x+1/2, y+1/2, -z+1/2'
'-x, -y, -z'
'x, -y, z-1/2'
'-x+1/2, -y+1/2, -z'
'x+1/2, -y+1/2, z-1/2'

loop_
_atom_site_label
_atom_site_type_symbol
_atom_site_fract_x
_atom_site_fract_y
_atom_site_fract_z
_atom_site_U_iso_or_equiv
_atom_site_adp_type
_atom_site_occupancy
_atom_site_site_symmetry_order
_atom_site_calc_flag
_atom_site_refinement_flags_posn
_atom_site_refinement_flags_adp
_atom_site_refinement_flags_occupancy
_atom_site_disorder_assembly
_atom_site_disorder_group
Tb1 Tb 0.5000 0.24846(2) 0.2500 0.04818(8) Uani 1 2 d S T P . .
Co1 Co 0.7500 0.2500 0.5000 0.04110(12) Uani 1 2 d S . P . .
F4 F 0.53581(18) 0.0272(8) 0.0557(3) 0.269(4) Uani 1 1 d . . . . .
F5 F 0.5764(3) 0.1595(8) 0.0633(3) 0.257(4) Uani 1 1 d . . . . .
F6 F 0.59817(17) 0.0008(6) 0.0864(3) 0.234(3) Uani 1 1 d . . . . .
F10 F 0.43424(18) 0.5445(4) 0.3718(2) 0.202(3) Uani 1 1 d . . . . .
F11 F 0.40465(14) 0.5808(6) 0.2853(3) 0.226(3) Uani 1 1 d . . . . .
F12 F 0.44820(18) 0.6871(4) 0.3239(3) 0.207(3) Uani 1 1 d . . . . .
F1 F 0.6521(13) 0.326(4) 0.1778(17) 0.149(12) Uani 0.44(4) 1 d . . P A 1
F2 F 0.6631(12) 0.147(2) 0.1687(9) 0.171(13) Uani 0.44(4) 1 d . . P A 1
F3 F 0.7100(5) 0.252(3) 0.2021(11) 0.136(9) Uani 0.44(4) 1 d . . P A 1
F7 F 0.53538(15) -0.1463(4) 0.3248(3) 0.224(3) Uani 1 1 d . . . B 1
F8 F 0.59453(17) -0.1594(4) 0.2962(3) 0.220(3) Uani 1 1 d . . . C 1
F9 F 0.58410(17) -0.0522(3) 0.3718(3) 0.187(2) Uani 1 1 d . . . D 1
F13 F 0.8346(9) 0.126(2) 0.3488(17) 0.143(11) Uani 0.34(3) 1 d . . P E 1
F14 F 0.8190(9) 0.248(3) 0.2825(6) 0.123(9) Uani 0.34(3) 1 d . . P E 1
F15 F 0.8583(7) 0.286(4) 0.3663(18) 0.193(15) Uani 0.34(3) 1 d . . P E 1
F16 F 0.66674(18) 0.4919(6) 0.3586(4) 0.114(2) Uani 0.607(7) 1 d . U P F 1
F17 F 0.7164(3) 0.5319(7) 0.3002(3) 0.137(2) Uani 0.607(7) 1 d . U P F 1
F18 F 0.7181(3) 0.5986(5) 0.3933(4) 0.131(2) Uani 0.607(7) 1 d . U P F 1
F1A F 0.6984(12) 0.319(4) 0.2063(8) 0.196(12) Uani 0.56(4) 1 d . . P A 2
F2A F 0.6390(7) 0.273(3) 0.1658(8) 0.124(7) Uani 0.56(4) 1 d . . P A 2
F3A F 0.6847(12) 0.156(3) 0.1764(9) 0.198(13) Uani 0.56(4) 1 d . . P A 2
F13A F 0.8142(6) 0.154(2) 0.3103(13) 0.213(11) Uani 0.66(3) 1 d . . P E 2
F14A F 0.8336(4) 0.326(2) 0.2986(8) 0.162(7) Uani 0.66(3) 1 d . . P E 2
F15A F 0.8600(3) 0.2343(14) 0.3750(4) 0.118(5) Uani 0.66(3) 1 d . . P E 2
F16A F 0.6853(4) 0.5640(8) 0.4086(5) 0.118(3) Uani 0.393(7) 1 d . U P F 2
F17A F 0.6779(4) 0.4811(9) 0.3165(6) 0.124(3) Uani 0.393(7) 1 d . U P F 2
F18A F 0.7269(3) 0.5909(8) 0.3432(7) 0.123(3) Uani 0.393(7) 1 d . U P F 2
O1 O 0.54984(7) 0.3187(2) 0.33213(12) 0.0592(6) Uani 1 1 d . . . . .
O2 O 0.71068(7) 0.1099(2) 0.47768(11) 0.0507(5) Uani 1 1 d . . . . .
O3 O 0.53893(9) 0.1780(3) 0.16979(16) 0.0853(9) Uani 1 1 d . . . . .
O4 O 0.53840(9) 0.0911(3) 0.29347(17) 0.0864(9) Uani 1 1 d . . . . .
O5 O 0.46753(6) 0.4084(2) 0.29011(10) 0.0490(5) Uani 1 1 d . . . . .
O6 O 0.71689(7) 0.3612(2) 0.43763(11) 0.0526(6) Uani 1 1 d . . . . .
O7 O 0.78581(7) 0.2156(2) 0.42785(11) 0.0552(6) Uani 1 1 d . . . . .
N1 N 0.57875(8) 0.2929(3) 0.37702(13) 0.0487(6) Uani 1 1 d . . . . .
N2 N 0.70440(8) 0.0668(2) 0.42024(14) 0.0528(7) Uani 1 1 d . . . . .
C1 C 0.61528(9) 0.2443(3) 0.35663(15) 0.0449(6) Uani 1 1 d . . . . .
C2 C 0.62397(10) 0.2621(3) 0.29291(16) 0.0519(8) Uani 1 1 d . . . . .
H2 H 0.6059 0.3050 0.2647 0.062 Uiso 1 1 calc R U . . .
C3 C 0.65953(11) 0.2155(4) 0.27226(17) 0.0580(9) Uani 1 1 d . . . . .
C4 C 0.68654(11) 0.1498(3) 0.31278(17) 0.0582(9) Uani 1 1 d . . . . .
H4 H 0.7105 0.1191 0.2981 0.070 Uiso 1 1 calc R U . . .
C5 C 0.67725(9) 0.1308(3) 0.37529(15) 0.0468(7) Uani 1 1 d . . . . .
C6 C 0.64237(9) 0.1785(3) 0.39772(15) 0.0455(7) Uani 1 1 d . . . . .
H6 H 0.6369 0.1668 0.4404 0.055 Uiso 1 1 calc R U . . .
C7 C 0.67019(17) 0.2380(7) 0.2044(2) 0.0921(17) Uani 1 1 d . . . . .
C8 C 0.57149(12) 0.3266(4) 0.44526(18) 0.0718(12) Uani 1 1 d . . . . .
C9 C 0.53505(18) 0.4074(7) 0.4406(3) 0.136(3) Uani 1 1 d . . . . .
H9A H 0.5416 0.4733 0.4163 0.205 Uiso 1 1 calc R U . . .
H9B H 0.5294 0.4301 0.4833 0.205 Uiso 1 1 calc R U . . .
H9C H 0.5109 0.3704 0.4193 0.205 Uiso 1 1 calc R U . . .
C10 C 0.5595(2) 0.2185(6) 0.4797(3) 0.126(2) Uani 1 1 d . . . . .
H10A H 0.5386 0.1779 0.4526 0.189 Uiso 1 1 calc R U . . .
H10B H 0.5485 0.2384 0.5196 0.189 Uiso 1 1 calc R U . . .
H10C H 0.5837 0.1712 0.4887 0.189 Uiso 1 1 calc R U . . .
C11 C 0.61018(14) 0.3806(5) 0.4790(2) 0.0935(16) Uani 1 1 d . . . . .
H11A H 0.6313 0.3236 0.4879 0.140 Uiso 1 1 calc R U . . .
H11B H 0.6037 0.4143 0.5189 0.140 Uiso 1 1 calc R U . . .
H11C H 0.6202 0.4383 0.4517 0.140 Uiso 1 1 calc R U . . .
C12 C 0.71614(14) -0.0569(4) 0.4144(2) 0.0739(12) Uani 1 1 d . . . . .
C13 C 0.70473(19) -0.1006(5) 0.3467(3) 0.112(2) Uani 1 1 d . . . . .
H13A H 0.6753 -0.0905 0.3351 0.169 Uiso 1 1 calc R U . . .
H13B H 0.7115 -0.1800 0.3448 0.169 Uiso 1 1 calc R U . . .
H13C H 0.7201 -0.0592 0.3169 0.169 Uiso 1 1 calc R U . . .
C14 C 0.6921(2) -0.1204(5) 0.4617(3) 0.140(3) Uani 1 1 d . . . . .
H14A H 0.6998 -0.0924 0.5047 0.210 Uiso 1 1 calc R U . . .
H14B H 0.6985 -0.2001 0.4599 0.210 Uiso 1 1 calc R U . . .
H14C H 0.6627 -0.1093 0.4506 0.210 Uiso 1 1 calc R U . . .
C15 C 0.76287(16) -0.0654(5) 0.4324(3) 0.115(2) Uani 1 1 d . . . . .
H15A H 0.7772 -0.0247 0.4012 0.173 Uiso 1 1 calc R U . . .
H15B H 0.7711 -0.1439 0.4328 0.173 Uiso 1 1 calc R U . . .
H15C H 0.7698 -0.0331 0.4746 0.173 Uiso 1 1 calc R U . . .
C16 C 0.5672(3) 0.0670(10) 0.0931(5) 0.161(4) Uani 1 1 d . . . . .
C17 C 0.55668(16) 0.0859(5) 0.1605(3) 0.1007(18) Uani 1 1 d . . . . .
C18 C 0.56639(18) 0.0026(6) 0.2057(4) 0.123(3) Uani 1 1 d . . . . .
H18 H 0.5804 -0.0618 0.1933 0.147 Uiso 1 1 calc R U . . .
C19 C 0.55650(15) 0.0096(4) 0.2680(4) 0.0997(19) Uani 1 1 d . . . . .
C20 C 0.5666(2) -0.0871(5) 0.3175(5) 0.147(3) Uani 1 1 d . . . . .
C21 C 0.44108(19) 0.5830(5) 0.3183(3) 0.0988(17) Uani 1 1 d . . . . .
C22 C 0.47166(11) 0.5125(3) 0.28407(17) 0.0555(8) Uani 1 1 d . . . . .
C23 C 0.5000 0.5695(5) 0.2500 0.0744(16) Uani 1 2 d S T P . .
H23 H 0.5000 0.6486 0.2500 0.089 Uiso 1 2 calc R U P . .
C24 C 0.70657(17) 0.5076(4) 0.3611(3) 0.0906(12) Uani 1 1 d . U . . .
C25 C 0.73126(11) 0.4048(3) 0.38959(18) 0.0598(9) Uani 1 1 d . . . . .
C26 C 0.76562(13) 0.3713(4) 0.35976(19) 0.0743(12) Uani 1 1 d . . . . .
H26 H 0.7730 0.4129 0.3245 0.089 Uiso 1 1 calc R U . . .
C27 C 0.78951(12) 0.2782(4) 0.38034(18) 0.0628(10) Uani 1 1 d . . . . .
C28 C 0.82541(17) 0.2397(7) 0.3410(3) 0.0998(19) Uani 1 1 d . . . . .

loop_
_atom_site_aniso_label
_atom_site_aniso_U_11
_atom_site_aniso_U_22
_atom_site_aniso_U_33
_atom_site_aniso_U_23
_atom_site_aniso_U_13
_atom_site_aniso_U_12
Tb1 0.04088(11) 0.04643(12) 0.05600(14) 0.000 -0.00121(8) 0.000
Co1 0.0435(3) 0.0436(3) 0.0354(3) 0.0010(3) 0.0001(2) 0.0104(3)
F4 0.179(5) 0.416(11) 0.204(5) -0.195(7) -0.029(4) 0.022(6)
F5 0.372(11) 0.274(10) 0.140(5) -0.074(6) 0.107(6) 0.055(9)
F6 0.201(5) 0.291(7) 0.213(5) -0.110(5) 0.036(4) 0.115(5)
F10 0.299(6) 0.190(5) 0.142(3) 0.029(3) 0.147(4) 0.130(4)
F11 0.110(3) 0.320(8) 0.248(6) -0.108(5) 0.015(3) 0.106(4)
F12 0.244(5) 0.087(3) 0.318(7) -0.059(4) 0.171(5) 0.015(3)
F1 0.19(3) 0.18(2) 0.085(15) 0.067(14) 0.059(16) 0.078(17)
F2 0.23(2) 0.23(3) 0.062(6) -0.070(12) 0.046(10) -0.06(2)
F3 0.081(7) 0.24(3) 0.096(9) 0.032(13) 0.043(5) -0.005(11)
F7 0.145(4) 0.123(4) 0.387(8) 0.109(4) -0.070(4) -0.044(3)
F8 0.203(5) 0.111(3) 0.331(7) -0.003(4) -0.046(5) 0.086(3)
F9 0.227(5) 0.084(3) 0.226(5) 0.027(3) -0.092(4) 0.010(3)
F13 0.133(15) 0.129(14) 0.185(19) 0.030(14) 0.112(14) 0.059(12)
F14 0.132(16) 0.19(2) 0.053(6) -0.007(9) 0.031(7) 0.031(14)
F15 0.068(12) 0.24(3) 0.28(3) -0.04(2) 0.043(14) -0.059(14)
F16 0.096(3) 0.089(4) 0.151(5) 0.047(4) -0.022(3) 0.024(2)
F17 0.172(5) 0.128(5) 0.105(3) 0.065(3) -0.006(3) 0.038(4)
F18 0.173(6) 0.068(3) 0.142(5) 0.019(3) -0.039(4) 0.009(3)
F1A 0.21(2) 0.30(3) 0.090(7) 0.043(13) 0.041(12) -0.119(19)
F2A 0.111(7) 0.22(2) 0.048(4) 0.031(9) 0.010(4) 0.039(11)
F3A 0.25(2) 0.27(3) 0.083(9) 0.032(11) 0.086(11) 0.16(2)
F13A 0.179(12) 0.26(2) 0.221(17) -0.172(16) 0.103(13) -0.047(13)
F14A 0.114(6) 0.278(18) 0.103(8) 0.076(10) 0.054(5) 0.008(8)
F15A 0.077(5) 0.199(12) 0.081(5) 0.007(5) 0.022(3) 0.049(7)
F16A 0.138(6) 0.081(5) 0.132(5) 0.043(3) -0.005(4) 0.040(4)
F17A 0.125(6) 0.095(5) 0.137(5) 0.031(5) -0.064(4) 0.015(4)
F18A 0.138(5) 0.076(4) 0.150(7) 0.042(5) -0.005(5) -0.006(4)
O1 0.0464(12) 0.0700(17) 0.0575(14) 0.0006(12) -0.0128(10) 0.0135(11)
O2 0.0516(12) 0.0505(13) 0.0480(13) -0.0050(11) -0.0052(9) 0.0043(10)
O3 0.0768(19) 0.078(2) 0.103(2) -0.0355(18) 0.0156(16) 0.0051(16)
O4 0.0702(18) 0.0572(18) 0.127(3) -0.0015(18) -0.0162(17) 0.0121(14)
O5 0.0452(11) 0.0556(14) 0.0472(12) 0.0030(11) 0.0094(9) 0.0069(10)
O6 0.0534(13) 0.0542(14) 0.0481(13) 0.0080(11) -0.0054(10) 0.0087(10)
O7 0.0585(14) 0.0634(15) 0.0448(13) -0.0025(11) 0.0098(10) 0.0121(11)
N1 0.0426(13) 0.0587(16) 0.0434(14) 0.0035(13) -0.0026(11) 0.0098(12)
N2 0.0507(15) 0.0495(16) 0.0558(17) -0.0114(13) -0.0064(12) 0.0114(12)
C1 0.0400(13) 0.0499(17) 0.0435(15) -0.0036(16) -0.0027(11) 0.0017(14)
C2 0.0482(16) 0.062(2) 0.0442(17) 0.0028(16) -0.0020(12) 0.0003(15)
C3 0.057(2) 0.075(2) 0.0417(18) -0.0009(17) 0.0046(14) 0.0004(17)
C4 0.0498(18) 0.069(2) 0.056(2) -0.0138(18) 0.0048(15) 0.0082(16)
C5 0.0455(16) 0.0449(17) 0.0483(18) -0.0118(14) -0.0043(13) 0.0028(13)
C6 0.0465(16) 0.0501(19) 0.0388(16) -0.0027(14) -0.0018(12) 0.0041(13)
C7 0.080(3) 0.141(6) 0.058(3) 0.012(4) 0.020(2) 0.010(4)
C8 0.059(2) 0.111(4) 0.046(2) 0.002(2) 0.0049(16) 0.026(2)
C9 0.113(4) 0.216(8) 0.078(3) -0.031(4) 0.000(3) 0.098(5)
C10 0.112(4) 0.183(7) 0.089(4) 0.037(4) 0.040(3) -0.007(4)
C11 0.086(3) 0.126(4) 0.066(3) -0.041(3) -0.002(2) 0.017(3)
C12 0.086(3) 0.055(2) 0.077(3) -0.017(2) -0.012(2) 0.023(2)
C13 0.148(5) 0.070(3) 0.109(4) -0.041(3) -0.039(4) 0.037(3)
C14 0.216(8) 0.058(3) 0.152(6) 0.010(4) 0.050(6) 0.007(4)
C15 0.099(4) 0.099(4) 0.138(5) -0.039(4) -0.034(3) 0.055(3)
C16 0.136(7) 0.185(10) 0.163(9) -0.110(8) 0.017(6) 0.032(7)
C17 0.081(3) 0.093(4) 0.125(5) -0.058(4) 0.001(3) 0.010(3)
C18 0.093(4) 0.085(4) 0.184(7) -0.058(5) -0.019(4) 0.025(3)
C19 0.067(3) 0.049(3) 0.173(6) -0.012(3) -0.037(3) 0.004(2)
C20 0.104(4) 0.048(3) 0.269(10) -0.002(4) -0.075(5) 0.007(3)
C21 0.106(4) 0.084(4) 0.115(4) 0.002(3) 0.056(3) 0.031(3)
C22 0.064(2) 0.055(2) 0.0490(19) -0.0013(17) 0.0096(15) 0.0105(17)
C23 0.097(4) 0.044(3) 0.087(4) 0.000 0.030(3) 0.000
C24 0.099(3) 0.067(2) 0.098(3) 0.036(2) -0.026(2) 0.0073(19)
C25 0.063(2) 0.055(2) 0.057(2) 0.0141(18) -0.0151(17) -0.0045(17)
C26 0.072(3) 0.096(3) 0.054(2) 0.025(2) 0.0059(18) -0.007(2)
C27 0.056(2) 0.089(3) 0.044(2) -0.0007(19) 0.0056(15) -0.0015(18)
C28 0.077(3) 0.167(7) 0.058(3) 0.005(4) 0.020(2) 0.000(4)

loop_
_atom_type_symbol
_atom_type_description
_atom_type_scat_dispersion_real
_atom_type_scat_dispersion_imag
_atom_type_scat_source
C C 0.0033 0.0016 'International Tables Vol C Tables 4.2.6.8 and 6.1.1.4'
H H 0.0000 0.0000 'International Tables Vol C Tables 4.2.6.8 and 6.1.1.4'
Co Co 0.3494 0.9721 'International Tables Vol C Tables 4.2.6.8 and 6.1.1.4'
F F 0.0171 0.0103 'International Tables Vol C Tables 4.2.6.8 and 6.1.1.4'
N N 0.0061 0.0033 'International Tables Vol C Tables 4.2.6.8 and 6.1.1.4'
O O 0.0106 0.0060 'International Tables Vol C Tables 4.2.6.8 and 6.1.1.4'
Tb Tb -0.1723 4.1537 'International Tables Vol C Tables 4.2.6.8 and 6.1.1.4'

loop_
_exptl_crystal_face_index_h
_exptl_crystal_face_index_k
_exptl_crystal_face_index_l
_exptl_crystal_face_perp_dist
24 3 23 0.0681
-38 -3 -12 0.1373
-28 0 25 0.0207
38 5 11 0.0915
15 15 4 0.0757
-1 17 -1 0.0711
-35 7 -11 0.1410
2 -17 1 0.0186
25 -4 -25 0.0408
13 13 -17 0.0596
-21 10 20 0.0408

loop_
_geom_angle_atom_site_label_1
_geom_angle_atom_site_label_2
_geom_angle_atom_site_label_3
_geom_angle
_geom_angle_site_symmetry_1
_geom_angle_site_symmetry_3
_geom_angle_publ_flag
O1 Tb1 O1 139.24(13) . 2_655 ?
O3 Tb1 O1 105.28(10) 2_655 2_655 ?
O3 Tb1 O1 89.06(10) 2_655 . ?
O3 Tb1 O1 89.06(10) . 2_655 ?
O3 Tb1 O1 105.29(10) . . ?
O3 Tb1 O3 138.42(17) . 2_655 ?
O3 Tb1 O4 72.29(13) . . ?
O3 Tb1 O4 75.31(12) . 2_655 ?
O3 Tb1 O4 72.28(13) 2_655 2_655 ?
O3 Tb1 O4 75.31(11) 2_655 . ?
O3 Tb1 O5 75.00(10) 2_655 . ?
O3 Tb1 O5 75.00(10) . 2_655 ?
O3 Tb1 O5 145.93(11) . . ?
O3 Tb1 O5 145.93(11) 2_655 2_655 ?
O4 Tb1 O1 72.90(9) 2_655 2_655 ?
O4 Tb1 O1 147.28(11) . 2_655 ?
O4 Tb1 O1 147.28(11) 2_655 . ?
O4 Tb1 O1 72.90(9) . . ?
O4 Tb1 O4 76.41(15) 2_655 . ?
O5 Tb1 O1 76.06(8) 2_655 2_655 ?
O5 Tb1 O1 71.47(8) 2_655 . ?
O5 Tb1 O1 76.06(8) . . ?
O5 Tb1 O1 71.47(8) . 2_655 ?
O5 Tb1 O4 136.88(10) . . ?
O5 Tb1 O4 136.88(10) 2_655 2_655 ?
O5 Tb1 O4 122.06(9) . 2_655 ?
O5 Tb1 O4 122.06(9) 2_655 . ?
O5 Tb1 O5 73.33(11) 2_655 . ?
O2 Co1 O2 180.0 . 7_656 ?
O6 Co1 O2 84.47(9) 7_656 . ?
O6 Co1 O2 95.53(9) . . ?
O6 Co1 O2 84.47(9) . 7_656 ?
O6 Co1 O2 95.53(9) 7_656 7_656 ?
O6 Co1 O6 180.0 . 7_656 ?
O7 Co1 O2 86.81(10) . 7_656 ?
O7 Co1 O2 93.19(10) . . ?
O7 Co1 O2 93.19(10) 7_656 7_656 ?
O7 Co1 O2 86.81(10) 7_656 . ?
O7 Co1 O6 87.65(10) 7_656 7_656 ?
O7 Co1 O6 87.65(10) . . ?
O7 Co1 O6 92.35(10) 7_656 . ?
O7 Co1 O6 92.35(10) . 7_656 ?
O7 Co1 O7 180.00(10) . 7_656 ?
N1 O1 Tb1 145.9(2) . . ?
N2 O2 Co1 123.1(2) . . ?
C17 O3 Tb1 134.8(4) . . ?
C19 O4 Tb1 133.0(4) . . ?
C22 O5 Tb1 134.5(2) . . ?
C25 O6 Co1 123.5(2) . . ?
C27 O7 Co1 125.1(2) . . ?
O1 N1 C1 116.3(3) . . ?
O1 N1 C8 116.7(3) . . ?
C1 N1 C8 126.8(3) . . ?
O2 N2 C5 115.2(2) . . ?
O2 N2 C12 115.7(3) . . ?
C5 N2 C12 126.6(3) . . ?
C2 C1 N1 118.4(3) . . ?
C6 C1 N1 122.1(3) . . ?
C6 C1 C2 119.5(3) . . ?
C1 C2 H2 120.4 . . ?
C3 C2 C1 119.1(3) . . ?
C3 C2 H2 120.4 . . ?
C2 C3 C4 121.7(3) . . ?
C2 C3 C7 119.7(4) . . ?
C4 C3 C7 118.6(4) . . ?
C3 C4 H4 120.6 . . ?
C5 C4 C3 118.7(3) . . ?
C5 C4 H4 120.6 . . ?
C4 C5 N2 121.7(3) . . ?
C6 C5 N2 117.4(3) . . ?
C6 C5 C4 120.8(3) . . ?
C1 C6 H6 120.0 . . ?
C5 C6 C1 120.1(3) . . ?
C5 C6 H6 120.0 . . ?
F1 C7 F2 111.5(17) . . ?
F1 C7 F3 106.7(17) . . ?
F1 C7 C3 114.0(14) . . ?
F2 C7 C3 110.2(11) . . ?
F3 C7 F2 101.6(14) . . ?
F3 C7 C3 112.0(11) . . ?
F1A C7 C3 108.6(9) . . ?
F2A C7 F1A 106.0(14) . . ?
F2A C7 C3 113.7(11) . . ?
F3A C7 F1A 106.9(14) . . ?
F3A C7 F2A 105.4(14) . . ?
F3A C7 C3 115.6(11) . . ?
N1 C8 C10 107.0(4) . . ?
C9 C8 N1 107.3(3) . . ?
C9 C8 C10 108.8(5) . . ?
C9 C8 C11 111.5(5) . . ?
C11 C8 N1 110.4(3) . . ?
C11 C8 C10 111.7(4) . . ?
C8 C9 H9A 109.5 . . ?
C8 C9 H9B 109.5 . . ?
C8 C9 H9C 109.5 . . ?
H9A C9 H9B 109.5 . . ?
H9A C9 H9C 109.5 . . ?
H9B C9 H9C 109.5 . . ?
C8 C10 H10A 109.5 . . ?
C8 C10 H10B 109.5 . . ?
C8 C10 H10C 109.5 . . ?
H10A C10 H10B 109.5 . . ?
H10A C10 H10C 109.5 . . ?
H10B C10 H10C 109.5 . . ?
C8 C11 H11A 109.5 . . ?
C8 C11 H11B 109.5 . . ?
C8 C11 H11C 109.5 . . ?
H11A C11 H11B 109.5 . . ?
H11A C11 H11C 109.5 . . ?
H11B C11 H11C 109.5 . . ?
N2 C12 C15 107.1(4) . . ?
C13 C12 N2 111.3(3) . . ?
C13 C12 C15 110.5(4) . . ?
C14 C12 N2 106.1(4) . . ?
C14 C12 C13 110.2(5) . . ?
C14 C12 C15 111.6(5) . . ?
C12 C13 H13A 109.5 . . ?
C12 C13 H13B 109.5 . . ?
C12 C13 H13C 109.5 . . ?
H13A C13 H13B 109.5 . . ?
H13A C13 H13C 109.5 . . ?
H13B C13 H13C 109.5 . . ?
C12 C14 H14A 109.5 . . ?
C12 C14 H14B 109.5 . . ?
C12 C14 H14C 109.5 . . ?
H14A C14 H14B 109.5 . . ?
H14A C14 H14C 109.5 . . ?
H14B C14 H14C 109.5 . . ?
C12 C15 H15A 109.5 . . ?
C12 C15 H15B 109.5 . . ?
C12 C15 H15C 109.5 . . ?
H15A C15 H15B 109.5 . . ?
H15A C15 H15C 109.5 . . ?
H15B C15 H15C 109.5 . . ?
F4 C16 F5 102.6(11) . . ?
F4 C16 C17 112.3(8) . . ?
F5 C16 C17 114.0(8) . . ?
F6 C16 F4 106.4(7) . . ?
F6 C16 F5 103.9(10) . . ?
F6 C16 C17 116.3(9) . . ?
O3 C17 C16 115.2(7) . . ?
O3 C17 C18 126.2(6) . . ?
C18 C17 C16 118.7(7) . . ?
C17 C18 H18 118.4 . . ?
C19 C18 C17 123.1(5) . . ?
C19 C18 H18 118.4 . . ?
O4 C19 C18 127.1(6) . . ?
O4 C19 C20 110.8(7) . . ?
C18 C19 C20 122.1(6) . . ?
F7 C20 F8 105.2(6) . . ?
F7 C20 F9 111.3(10) . . ?
F7 C20 C19 112.0(5) . . ?
F8 C20 C19 110.5(8) . . ?
F9 C20 F8 104.1(5) . . ?
F9 C20 C19 113.3(5) . . ?
F10 C21 F11 103.5(6) . . ?
F10 C21 F12 108.9(6) . . ?
F10 C21 C22 113.7(5) . . ?
F11 C21 C22 109.6(5) . . ?
F12 C21 F11 102.5(6) . . ?
F12 C21 C22 117.2(5) . . ?
O5 C22 C21 114.3(4) . . ?
O5 C22 C23 127.9(4) . . ?
C23 C22 C21 117.8(4) . . ?
C22 C23 C22 122.0(5) . 2_655 ?
C22 C23 H23 119.0 . . ?
C22 C23 H23 119.0 2_655 . ?
F16 C24 F17 108.2(6) . . ?
F16 C24 F18 111.9(7) . . ?
F16 C24 C25 112.2(5) . . ?
F17 C24 C25 111.3(5) . . ?
F18 C24 F17 102.9(6) . . ?
F18 C24 C25 110.0(4) . . ?
F16A C24 C25 111.7(5) . . ?
F17A C24 F16A 104.6(9) . . ?
F17A C24 C25 113.4(6) . . ?
F18A C24 F16A 98.2(8) . . ?
F18A C24 F17A 109.5(9) . . ?
F18A C24 C25 117.7(6) . . ?
O6 C25 C24 114.3(4) . . ?
O6 C25 C26 128.2(3) . . ?
C26 C25 C24 117.5(4) . . ?
C25 C26 H26 118.8 . . ?
C25 C26 C27 122.3(4) . . ?
C27 C26 H26 118.8 . . ?
O7 C27 C26 128.2(4) . . ?
O7 C27 C28 112.4(4) . . ?
C26 C27 C28 119.4(4) . . ?
F13 C28 C27 112.7(7) . . ?
F14 C28 F13 102.2(14) . . ?
F14 C28 F15 115.7(17) . . ?
F14 C28 C27 116.2(10) . . ?
F15 C28 F13 102.2(17) . . ?
F15 C28 C27 107.1(14) . . ?
F13A C28 F14A 109.9(10) . . ?
F13A C28 F15A 116.5(15) . . ?
F13A C28 C27 108.5(7) . . ?
F14A C28 C27 108.5(9) . . ?
F15A C28 F14A 100.4(8) . . ?
F15A C28 C27 112.6(5) . . ?

loop_
_geom_bond_atom_site_label_1
_geom_bond_atom_site_label_2
_geom_bond_distance
_geom_bond_site_symmetry_2
_geom_bond_publ_flag
Tb1 O1 2.370(2) 2_655 ?
Tb1 O1 2.370(2) . ?
Tb1 O3 2.333(3) . ?
Tb1 O3 2.333(3) 2_655 ?
Tb1 O4 2.354(3) 2_655 ?
Tb1 O4 2.354(3) . ?
Tb1 O5 2.344(2) . ?
Tb1 O5 2.344(2) 2_655 ?
Co1 O2 2.100(2) 7_656 ?
Co1 O2 2.100(2) . ?
Co1 O6 2.061(2) . ?
Co1 O6 2.061(2) 7_656 ?
Co1 O7 2.019(2) 7_656 ?
Co1 O7 2.019(2) . ?
F4 C16 1.299(10) . ?
F5 C16 1.300(12) . ?
F6 C16 1.284(9) . ?
F10 C21 1.238(6) . ?
F11 C21 1.299(7) . ?
F12 C21 1.248(7) . ?
F1 C7 1.29(3) . ?
F2 C7 1.304(19) . ?
F3 C7 1.297(19) . ?
F7 C20 1.244(8) . ?
F8 C20 1.344(9) . ?
F9 C20 1.276(8) . ?
F13 C28 1.38(2) . ?
F14 C28 1.215(14) . ?
F15 C28 1.26(2) . ?
F16 C24 1.291(7) . ?
F17 C24 1.365(8) . ?
F18 C24 1.296(8) . ?
F1A C7 1.32(2) . ?
F2A C7 1.29(2) . ?
F3A C7 1.244(18) . ?
F13A C28 1.232(13) . ?
F14A C28 1.389(15) . ?
F15A C28 1.259(11) . ?
F16A C24 1.419(11) . ?
F17A C24 1.281(10) . ?
F18A C24 1.254(10) . ?
O1 N1 1.286(3) . ?
O2 N2 1.293(3) . ?
O3 C17 1.249(6) . ?
O4 C19 1.264(6) . ?
O5 C22 1.238(4) . ?
O6 C25 1.250(4) . ?
O7 C27 1.246(5) . ?
N1 C1 1.410(4) . ?
N1 C8 1.511(5) . ?
N2 C5 1.427(4) . ?
N2 C12 1.510(5) . ?
C1 C2 1.395(5) . ?
C1 C6 1.392(4) . ?
C2 H2 0.9300 . ?
C2 C3 1.376(5) . ?
C3 C4 1.383(5) . ?
C3 C7 1.506(6) . ?
C4 H4 0.9300 . ?
C4 C5 1.378(5) . ?
C5 C6 1.377(4) . ?
C6 H6 0.9300 . ?
C8 C9 1.505(6) . ?
C8 C10 1.527(8) . ?
C8 C11 1.507(6) . ?
C9 H9A 0.9600 . ?
C9 H9B 0.9600 . ?
C9 H9C 0.9600 . ?
C10 H10A 0.9600 . ?
C10 H10B 0.9600 . ?
C10 H10C 0.9600 . ?
C11 H11A 0.9600 . ?
C11 H11B 0.9600 . ?
C11 H11C 0.9600 . ?
C12 C13 1.508(6) . ?
C12 C14 1.507(8) . ?
C12 C15 1.516(6) . ?
C13 H13A 0.9600 . ?
C13 H13B 0.9600 . ?
C13 H13C 0.9600 . ?
C14 H14A 0.9600 . ?
C14 H14B 0.9600 . ?
C14 H14C 0.9600 . ?
C15 H15A 0.9600 . ?
C15 H15B 0.9600 . ?
C15 H15C 0.9600 . ?
C16 C17 1.488(11) . ?
C17 C18 1.371(9) . ?
C18 H18 0.9300 . ?
C18 C19 1.365(9) . ?
C19 C20 1.545(9) . ?
C21 C22 1.517(6) . ?
C22 C23 1.382(5) . ?
C23 C22 1.382(5) 2_655 ?
C23 H23 0.9300 . ?
C24 C25 1.532(6) . ?
C25 C26 1.378(6) . ?
C26 H26 0.9300 . ?
C26 C27 1.380(6) . ?
C27 C28 1.547(6) . ?

loop_
_exptl_oxdiff_crystal_face_indexfrac_h
_exptl_oxdiff_crystal_face_indexfrac_k
_exptl_oxdiff_crystal_face_indexfrac_l
_exptl_oxdiff_crystal_face_x
_exptl_oxdiff_crystal_face_y
_exptl_oxdiff_crystal_face_z
23.6650 2.5057 22.9298 -0.1161 -0.4682 0.8760
-38.4976 -2.6425 -12.2387 0.0121 0.0294 -0.9995
-28.4962 -0.0357 24.5061 -0.2276 -0.9588 -0.1699
38.0726 4.6686 11.1229 -0.1283 0.0256 0.9914
15.0428 15.3999 3.7249 -0.8393 0.1975 0.5065
-0.7566 16.5505 -1.0435 -0.9657 0.2295 0.1212
-35.2877 7.2510 -10.8814 -0.5547 0.1363 -0.8208
1.9873 -16.5254 1.4093 0.9689 -0.2304 -0.0902
24.9311 -3.6693 -25.0723 0.4286 0.9019 0.0546
12.5188 13.1796 -16.5125 -0.6470 0.7556 0.1023
-20.8266 9.9781 20.3634 -0.7593 -0.6507 0.0090
